data_2201851
loop_
_publ_author_name
'Scheibitz, Matthias'
'Lerner, Hans-Wolfram'
'Bolte, Michael'

_publ_section_title
;
 Dimethylethylammonium bromide
;
_journal_issue 2
_journal_name_full 'Acta Crystallographica Section E'
_journal_page_first o253
_journal_page_last o254
_journal_paper_doi 10.1107/S1600536803002022
_journal_volume 59
_journal_year 2003
_chemical_formula_iupac 'C4 H12 N 1+, Br 1-'
_chemical_formula_moiety 'C4 H12 N 1+, Br 1-'
_chemical_formula_sum 'C4 H12 Br N'
_chemical_formula_weight 154.06
_chemical_name_systematic ?
_space_group_IT_number 14
_symmetry_cell_setting monoclinic
_symmetry_space_group_name_Hall '-P 2ybc'
_symmetry_space_group_name_H-M 'P 1 21/c 1'
_atom_sites_solution_hydrogens geom
_atom_sites_solution_primary direct
_atom_sites_solution_secondary difmap
_audit_creation_method SHELXL-97
_cell_angle_alpha 90.00
_cell_angle_beta 100.030(9)
_cell_angle_gamma 90.00
_cell_formula_units_Z 4
_cell_length_a 7.0797(8)
_cell_length_b 7.3352(9)
_cell_length_c 14.1594(15)
_cell_measurement_reflns_used 1423
_cell_measurement_temperature 173(2)
_cell_measurement_theta_max 24.2
_cell_measurement_theta_min 3.5
_cell_volume 724.07(14)
_computing_cell_refinement X-AREA
_computing_data_collection 'X-AREA (Stoe & Cie, 2001)'
_computing_data_reduction X-AREA
_computing_molecular_graphics 'XP in SHELXTL-Plus (Sheldrick, 1991)'
_computing_publication_material SHELXL97
_computing_structure_refinement 'SHELXL97 (Sheldrick, 1997)'
_computing_structure_solution 'SHELXS97 (Sheldrick, 1990)'
_diffrn_ambient_temperature 173(2)
_diffrn_measured_fraction_theta_full 0.975
_diffrn_measured_fraction_theta_max 0.975
_diffrn_measurement_device_type 'Stoe IPDS-II two-circle'
_diffrn_measurement_method \w
_diffrn_radiation_monochromator graphite
_diffrn_radiation_source 'fine-focus sealed tube'
_diffrn_radiation_type MoK\a
_diffrn_radiation_wavelength 0.71073
_diffrn_reflns_av_R_equivalents 0.0631
_diffrn_reflns_av_sigmaI/netI 0.0649
_diffrn_reflns_limit_h_max 9
_diffrn_reflns_limit_h_min -9
_diffrn_reflns_limit_k_max 9
_diffrn_reflns_limit_k_min -8
_diffrn_reflns_limit_l_max 18
_diffrn_reflns_limit_l_min -18
_diffrn_reflns_number 5255
_diffrn_reflns_theta_full 27.76
_diffrn_reflns_theta_max 27.76
_diffrn_reflns_theta_min 4.03
_diffrn_standards_number 0
_exptl_absorpt_coefficient_mu 5.565
_exptl_absorpt_correction_T_max 0.485
_exptl_absorpt_correction_T_min 0.381
_exptl_absorpt_correction_type multi-scan
_exptl_absorpt_process_details '(MULABS; Spek, 1990; Blessing, 1995)'
_exptl_crystal_colour colourless
_exptl_crystal_density_diffrn 1.413
_exptl_crystal_density_method 'not measured'
_exptl_crystal_description block
_exptl_crystal_F_000 312
_exptl_crystal_size_max 0.19
_exptl_crystal_size_mid 0.17
_exptl_crystal_size_min 0.13
_refine_diff_density_max 0.320
_refine_diff_density_min -0.559
_refine_ls_extinction_method none
_refine_ls_goodness_of_fit_ref 0.848
_refine_ls_hydrogen_treatment mixed
_refine_ls_matrix_type full
_refine_ls_number_parameters 78
_refine_ls_number_reflns 1675
_refine_ls_number_restraints 0
_refine_ls_restrained_S_all 0.848
_refine_ls_R_factor_all 0.0571
_refine_ls_R_factor_gt 0.0333
_refine_ls_shift/su_max 0.029
_refine_ls_shift/su_mean 0.004
_refine_ls_structure_factor_coef Fsqd
_refine_ls_weighting_details 'calc w = 1/[\s^2^(Fo^2^)+(0.032P)^2^] where P = (Fo^2^+2Fc^2^)/3'
_refine_ls_weighting_scheme calc
_refine_ls_wR_factor_gt 0.0669
_refine_ls_wR_factor_ref 0.0715
_reflns_number_gt 1171
_reflns_number_total 1675
_reflns_threshold_expression I>2\s(I)
_cod_data_source_file cf6234.cif
_cod_data_source_block I
_cod_depositor_comments
;
The following automatic conversions were performed:
'_symmetry_cell_setting' value 'Monoclinic' changed to 'monoclinic'
according to '/home/saulius/struct/CIF-dictionaries/cif_core.dic'
dictionary named 'cif_core.dic' version 2.4.1 from 2010-06-29.

Automatic conversion script
Id: cif_fix_enum 1527 2010-12-29 10:47:43Z saulius 

The following automatic conversions were performed:

'_symmetry_cell_setting' value 'Monoclinic' changed to 'monoclinic'
according to /home/saulius/struct/CIF-dictionaries/cif_core.dic
dictionary named 'cif_core.dic' version 2.4.1 from 2010-06-29.

Automatic conversion script
Id: cif_fix_values 1715 2011-07-08 13:25:40Z adriana 
;
_cod_original_sg_symbol_H-M 'P 21/c'
_cod_database_code 2201851
_cod_database_fobs_code 2201851

loop_
_symmetry_equiv_pos_as_xyz
'x, y, z'
'-x, y+1/2, -z+1/2'
'-x, -y, -z'
'x, -y-1/2, z-1/2'

loop_
_atom_site_label
_atom_site_fract_x
_atom_site_fract_y
_atom_site_fract_z
_atom_site_U_iso_or_equiv
_atom_site_adp_type
_atom_site_calc_flag
_atom_site_refinement_flags
_atom_site_occupancy
_atom_site_disorder_assembly
_atom_site_disorder_group
_atom_site_type_symbol
Br1 0.20077(5) 0.69673(5) 0.40160(3) 0.04008(12) Uani d . 1 . . Br
N1 0.2062(8) 0.2582(4) 0.4001(4) 0.0633(12) Uani d . 1 . . N
H1 0.215(8) 0.374(8) 0.404(4) 0.076(15) Uiso d . 1 . . H
C2 0.0083(8) 0.1991(7) 0.3659(3) 0.0658(12) Uani d . 1 A . C
H2A -0.0322 0.2382 0.2993 0.099 Uiso calc R 1 . . H
H2B -0.0762 0.2536 0.4061 0.099 Uiso calc R 1 . . H
H2C 0.0011 0.0659 0.3696 0.099 Uiso calc R 1 . . H
C1 0.2685(6) 0.1997(7) 0.5000(4) 0.0657(13) Uani d . 1 A . C
H1A 0.4006 0.2400 0.5225 0.099 Uiso calc R 1 . . H
H1B 0.2623 0.0665 0.5037 0.099 Uiso calc R 1 . . H
H1C 0.1841 0.2535 0.5405 0.099 Uiso calc R 1 . . H
C3 0.3888(11) 0.1976(11) 0.3623(6) 0.040(2) Uani d P 0.544(12) A 1 C
H3A 0.5052 0.2495 0.4022 0.048 Uiso calc PR 0.544(12) A 1 H
H3B 0.3999 0.0630 0.3627 0.048 Uiso calc PR 0.544(12) A 1 H
C4 0.3632(15) 0.2706(11) 0.2610(7) 0.050(3) Uani d P 0.544(12) A 1 C
H4A 0.4747 0.2373 0.2323 0.075 Uiso calc PR 0.544(12) A 1 H
H4B 0.3513 0.4037 0.2622 0.075 Uiso calc PR 0.544(12) A 1 H
H4C 0.2470 0.2182 0.2229 0.075 Uiso calc PR 0.544(12) A 1 H
C3' 0.2803(16) 0.1902(13) 0.3073(8) 0.044(3) Uani d P 0.456(12) A 2 C
H3'1 0.2873 0.0554 0.3058 0.053 Uiso calc PR 0.456(12) A 2 H
H3'2 0.1957 0.2333 0.2484 0.053 Uiso calc PR 0.456(12) A 2 H
C4' 0.4782(18) 0.2742(15) 0.3169(10) 0.057(3) Uani d P 0.456(12) A 2 C
H4'1 0.5369 0.2384 0.2619 0.085 Uiso calc PR 0.456(12) A 2 H
H4'2 0.5582 0.2313 0.3762 0.085 Uiso calc PR 0.456(12) A 2 H
H4'3 0.4675 0.4073 0.3187 0.085 Uiso calc PR 0.456(12) A 2 H

loop_
_atom_site_aniso_label
_atom_site_aniso_U_11
_atom_site_aniso_U_22
_atom_site_aniso_U_33
_atom_site_aniso_U_12
_atom_site_aniso_U_13
_atom_site_aniso_U_23
Br1 0.04661(18) 0.02729(15) 0.0499(2) 0.00288(19) 0.01842(14) 0.0016(2)
N1 0.090(3) 0.0260(14) 0.093(3) 0.0066(18) 0.069(3) 0.007(2)
C2 0.105(4) 0.047(2) 0.044(2) 0.005(3) 0.009(2) -0.001(2)
C1 0.042(2) 0.048(2) 0.107(4) 0.001(2) 0.012(2) 0.011(3)
C3 0.039(4) 0.038(3) 0.048(5) 0.004(3) 0.021(4) 0.002(4)
C4 0.056(5) 0.047(5) 0.053(6) 0.008(4) 0.029(5) 0.001(4)
C3' 0.056(6) 0.036(4) 0.045(6) 0.000(5) 0.025(5) -0.001(5)
C4' 0.057(7) 0.055(6) 0.062(7) -0.002(5) 0.025(6) -0.015(5)

loop_
_atom_type_symbol
_atom_type_description
_atom_type_scat_dispersion_real
_atom_type_scat_dispersion_imag
_atom_type_scat_source
C C 0.0033 0.0016 'International Tables Vol C Tables 4.2.6.8 and 6.1.1.4'
H H 0.0000 0.0000 'International Tables Vol C Tables 4.2.6.8 and 6.1.1.4'
Br Br -0.2901 2.4595 'International Tables Vol C Tables 4.2.6.8 and 6.1.1.4'
N N 0.0061 0.0033 'International Tables Vol C Tables 4.2.6.8 and 6.1.1.4'

loop_
_geom_angle_atom_site_label_1
_geom_angle_atom_site_label_2
_geom_angle_atom_site_label_3
_geom_angle
C2 N1 C1 109.9(4)
C2 N1 C3 127.5(5)
C1 N1 C3 96.9(5)
C2 N1 C3' 94.0(6)
C1 N1 C3' 128.4(5)
C2 N1 H1 112(4)
C1 N1 H1 103(4)
C3 N1 H1 105(4)
C3' N1 H1 110(4)
N1 C2 H2A 109.5
N1 C2 H2B 109.5
H2A C2 H2B 109.5
N1 C2 H2C 109.5
H2A C2 H2C 109.5
H2B C2 H2C 109.5
N1 C1 H1A 109.5
N1 C1 H1B 109.5
H1A C1 H1B 109.5
N1 C1 H1C 109.5
H1A C1 H1C 109.5
H1B C1 H1C 109.5
C4 C3 N1 104.8(7)
C4 C3 H3A 110.8
N1 C3 H3A 110.8
C4 C3 H3B 110.8
N1 C3 H3B 110.8
H3A C3 H3B 108.9
C3 C4 H4A 109.5
C3 C4 H4B 109.5
H4A C4 H4B 109.5
C3 C4 H4C 109.5
H4A C4 H4C 109.5
H4B C4 H4C 109.5
C4' C3' N1 103.5(9)
C4' C3' H3'1 111.1
N1 C3' H3'1 111.1
C4' C3' H3'2 111.1
N1 C3' H3'2 111.1
H3'1 C3' H3'2 109.0
C3' C4' H4'1 109.5
C3' C4' H4'2 109.5
H4'1 C4' H4'2 109.5
C3' C4' H4'3 109.5
H4'1 C4' H4'3 109.5
H4'2 C4' H4'3 109.5

loop_
_geom_bond_atom_site_label_1
_geom_bond_atom_site_label_2
_geom_bond_site_symmetry_2
_geom_bond_distance
_geom_bond_publ_flag
N1 C2 . 1.466(7) ?
N1 C1 . 1.471(8) ?
N1 C3 . 1.548(7) ?
N1 C3' . 1.578(10) ?
N1 H1 . 0.85(6) ?
C2 H2A . 0.980 ?
C2 H2B . 0.980 ?
C2 H2C . 0.980 ?
C1 H1A . 0.980 ?
C1 H1B . 0.980 ?
C1 H1C . 0.980 ?
C3 C4 . 1.512(14) ?
C3 H3A . 0.990 ?
C3 H3B . 0.990 ?
C4 H4A . 0.980 ?
C4 H4B . 0.980 ?
C4 H4C . 0.980 ?
C3' C4' . 1.515(17) ?
C3' H3'1 . 0.990 ?
C3' H3'2 . 0.990 ?
C4' H4'1 . 0.980 ?
C4' H4'2 . 0.980 ?
C4' H4'3 . 0.980 ?

loop_
_geom_hbond_atom_site_label_D
_geom_hbond_atom_site_label_H
_geom_hbond_atom_site_label_A
_geom_hbond_site_symmetry_A
_geom_hbond_distance_DH
_geom_hbond_distance_HA
_geom_hbond_distance_DA
_geom_hbond_angle_DHA
N1 H1 Br1 . 0.85(6) 2.37(6) 3.217(3) 173(5)
C2 H2A Br1 2_545 0.98 2.90 3.819(5) 156
C1 H1A Br1 3_666 0.98 2.88 3.849(4) 171
C2 H2B Br1 3_566 0.98 3.03 3.913(5) 151
C2 H2C Br1 1_545 0.98 3.05 3.931(5) 150
C1 H1C Br1 3_566 0.98 3.00 3.895(5) 152

loop_
_geom_torsion_atom_site_label_1
_geom_torsion_atom_site_label_2
_geom_torsion_atom_site_label_3
_geom_torsion_atom_site_label_4
_geom_torsion
C2 N1 C3 C4 65.8(8)
C1 N1 C3 C4 -172.5(6)
C2 N1 C3' C4' 168.2(8)
C1 N1 C3' C4' -72.5(9)
